data_7118823
loop_
_publ_author_name
'Metrano, A. J.'
'Abascal, N. C.'
'Mercado, B. Q.'
'Paulson, E. K.'
'Miller, S. J.'

_publ_section_title
;
 Structural studies of \b-turn-containing peptide catalysts for
 atroposelective quinazolinone bromination.
;
_journal_issue 26
_journal_name_full 'Chemical communications (Cambridge, England)'
_journal_page_first 4816
_journal_page_last 4819
_journal_paper_doi 10.1039/c6cc01428c
_journal_volume 52
_journal_year 2016
_chemical_absolute_configuration ad
_chemical_formula_moiety 'C26 H44 N5 O7'
_chemical_formula_sum 'C26 H44 N5 O7'
_chemical_formula_weight 538.66
_space_group_crystal_system orthorhombic
_space_group_IT_number 19
_space_group_name_Hall 'P 2ac 2ab'
_space_group_name_H-M_alt 'P 21 21 21'
_symmetry_space_group_name_Hall 'P 2ac 2ab'
_symmetry_space_group_name_H-M 'P 21 21 21'
_atom_sites_solution_hydrogens geom
_atom_sites_solution_primary direct
_atom_sites_solution_secondary difmap
_audit_creation_method SHELXL-2014/7
_audit_update_record
;
2016-02-12 deposited with the CCDC.
2016-03-02 downloaded from the CCDC.
;
_cell_angle_alpha 90
_cell_angle_beta 90
_cell_angle_gamma 90
_cell_formula_units_Z 4
_cell_length_a 11.9360(8)
_cell_length_b 16.0501(11)
_cell_length_c 16.5597(12)
_cell_measurement_reflns_used 554
_cell_measurement_temperature 228(2)
_cell_measurement_theta_max 68.3
_cell_measurement_theta_min 2.7
_cell_volume 3172.4(4)
_computing_cell_refinement 'CrystalClear-SM Expert 2.0 r15 (Rigaku, 2011)'
_computing_data_collection 'CrystalClear-SM Expert 2.0 r15 (Rigaku, 2011)'
_computing_data_reduction 'CrystalClear-SM Expert 2.0 r15 (Rigaku, 2011)'
_computing_molecular_graphics
; 
Dolomanov, O.V.; Bourhis, L.J.; Gildea, R.J.; Howard, J.A.K.; Puschmann, H., 
OLEX2: A complete structure solution, refinement and analysis program 
(2009). J. Appl. Cryst., 42, 339-341. 
;
_computing_publication_material 'SHELXL-2013/2 (Sheldrick, 2014)'
_computing_structure_refinement 'SHELXL-2014/7 (Sheldrick, 2014)'
_computing_structure_solution 'SHELXT-2014/5 (Sheldrick, 2014)'
_diffrn_ambient_temperature 228(2)
_diffrn_detector_area_resol_mean 22.2
_diffrn_measured_fraction_theta_full 0.998
_diffrn_measured_fraction_theta_max 0.993
_diffrn_measurement_device_type 'Rigaku Saturn 944+ CCD'
_diffrn_measurement_method \w
_diffrn_radiation_type CuK\a
_diffrn_radiation_wavelength 1.54178
_diffrn_reflns_av_R_equivalents 0.0396
_diffrn_reflns_av_unetI/netI 0.0108
_diffrn_reflns_Laue_measured_fraction_full 0.998
_diffrn_reflns_Laue_measured_fraction_max 0.993
_diffrn_reflns_limit_h_max 14
_diffrn_reflns_limit_h_min -14
_diffrn_reflns_limit_k_max 19
_diffrn_reflns_limit_k_min -19
_diffrn_reflns_limit_l_max 19
_diffrn_reflns_limit_l_min -19
_diffrn_reflns_number 109326
_diffrn_reflns_point_group_measured_fraction_full 0.998
_diffrn_reflns_point_group_measured_fraction_max 0.993
_diffrn_reflns_theta_full 67.679
_diffrn_reflns_theta_max 67.916
_diffrn_reflns_theta_min 4.566
_diffrn_source 'Sealed Tube'
_exptl_absorpt_coefficient_mu 0.676
_exptl_absorpt_correction_T_max 1.000
_exptl_absorpt_correction_T_min 0.861
_exptl_absorpt_correction_type multi-scan
_exptl_absorpt_process_details 'Jacobson, R. (1998) Private Communication'
_exptl_crystal_colour Colorless
_exptl_crystal_density_diffrn 1.128
_exptl_crystal_density_method 'not measured'
_exptl_crystal_description Prism
_exptl_crystal_F_000 1164
_exptl_crystal_size_max 0.080
_exptl_crystal_size_mid 0.080
_exptl_crystal_size_min 0.040
_refine_diff_density_max 0.280
_refine_diff_density_min -0.190
_refine_diff_density_rms 0.072
_refine_ls_abs_structure_details
; 
 Flack x determined using 2207 quotients [(I+)-(I-)]/[(I+)+(I-)] 
 (Parsons, Flack and Wagner, Acta Cryst. B69 (2013) 249-259). 
;
_refine_ls_abs_structure_Flack -0.01(3)
_refine_ls_extinction_coef 0.0045(7)
_refine_ls_extinction_expression Fc^*^=kFc[1+0.001xFc^2^\l^3^/sin(2\q)]^-1/4^
_refine_ls_extinction_method 'SHELXL-2014/7 (Sheldrick 2014'
_refine_ls_goodness_of_fit_ref 1.023
_refine_ls_hydrogen_treatment constr
_refine_ls_matrix_type full
_refine_ls_number_parameters 425
_refine_ls_number_reflns 5733
_refine_ls_number_restraints 84
_refine_ls_restrained_S_all 1.038
_refine_ls_R_factor_all 0.0534
_refine_ls_R_factor_gt 0.0504
_refine_ls_shift/su_max 0.000
_refine_ls_shift/su_mean 0.000
_refine_ls_structure_factor_coef Fsqd
_refine_ls_weighting_details 'w=1/[\s^2^(Fo^2^)+(0.1081P)^2^+0.2464P] where P=(Fo^2^+2Fc^2^)/3'
_refine_ls_weighting_scheme calc
_refine_ls_wR_factor_gt 0.1454
_refine_ls_wR_factor_ref 0.1513
_reflns_Friedel_coverage 0.778
_reflns_Friedel_fraction_full 0.998
_reflns_Friedel_fraction_max 0.992
_reflns_number_gt 5308
_reflns_number_total 5733
_reflns_threshold_expression 'I > 2\s(I)'
_cod_data_source_file c6cc01428c2.cif
_cod_data_source_block 007-15146
_cod_depositor_comments 'Adding full bibliography for 7118823--7118824.cif.'
_cod_database_code 7118823
_shelx_shelxl_version_number 2014/7
_shelx_space_group_comment
; 
The symmetry employed for this shelxl refinement is uniquely defined 
by the following loop, which should always be used as a source of 
symmetry information in preference to the above space-group names. 
They are only intended as comments. 
;
_shelx_estimated_absorpt_t_min 0.948
_shelx_estimated_absorpt_t_max 0.973

loop_
_space_group_symop_operation_xyz
'x, y, z'
'-x+1/2, -y, z+1/2'
'-x, y+1/2, -z+1/2'
'x+1/2, -y+1/2, -z'

loop_
_atom_site_label
_atom_site_type_symbol
_atom_site_fract_x
_atom_site_fract_y
_atom_site_fract_z
_atom_site_U_iso_or_equiv
_atom_site_adp_type
_atom_site_occupancy
_atom_site_site_symmetry_order
_atom_site_calc_flag
_atom_site_refinement_flags_posn
_atom_site_refinement_flags_adp
_atom_site_refinement_flags_occupancy
_atom_site_disorder_assembly
_atom_site_disorder_group
O1 O 0.8430(3) 0.4476(4) 0.3983(2) 0.1550(16) Uani 1 1 d . . . . .
O2 O 0.6224(2) 0.56508(14) 0.25553(18) 0.0917(7) Uani 1 1 d . . . . .
O3 O 0.47281(15) 0.35772(13) 0.25681(10) 0.0670(5) Uani 1 1 d . . . . .
O4 O 0.68087(16) 0.26469(13) 0.16622(13) 0.0707(5) Uani 1 1 d . . . . .
O5 O 0.67500(16) 0.14012(14) 0.23221(14) 0.0810(6) Uani 1 1 d . . . . .
O6A O 0.6199(15) 0.2326(6) 0.4321(7) 0.183(6) Uani 0.5 1 d . . P A 1
O6B O 0.7211(16) 0.2544(8) 0.4560(5) 0.201(7) Uani 0.5 1 d . . P B 2
O7A O 0.6099(11) 0.2807(4) 0.5595(4) 0.153(4) Uani 0.5 1 d . U P A 1
O7B O 0.7235(9) 0.3347(6) 0.5668(4) 0.143(3) Uani 0.5 1 d . U P B 2
N1 N 0.6715(2) 0.3971(2) 0.37081(16) 0.0863(8) Uani 1 1 d . . . . .
H1 H 0.6252 0.3808 0.3335 0.104 Uiso 1 1 calc R U . . .
N2 N 0.69024(17) 0.44359(16) 0.21002(14) 0.0687(6) Uani 1 1 d . . . . .
H2 H 0.6830 0.4019 0.1768 0.082 Uiso 1 1 calc R U . . .
N3 N 0.48924(17) 0.40901(13) 0.13171(12) 0.0566(5) Uani 1 1 d . . . . .
N4 N 0.5179(2) 0.19871(15) 0.19194(15) 0.0687(6) Uani 1 1 d . . . . .
H4 H 0.4855 0.1569 0.2159 0.082 Uiso 1 1 calc R U . . .
N5 N 0.2544(2) 0.2856(2) 0.1096(2) 0.0931(9) Uani 1 1 d . . . . .
C1A C 0.3613(14) 0.5150(13) 0.4628(11) 0.160(5) Uani 0.5 1 d . U P C 1
H1AA H 0.3174 0.4893 0.4204 0.241 Uiso 0.5 1 calc R U P C 1
H1AB H 0.3503 0.5749 0.4615 0.241 Uiso 0.5 1 calc R U P C 1
H1AC H 0.3376 0.4935 0.5148 0.241 Uiso 0.5 1 calc R U P C 1
C1B C 0.458(3) 0.5389(17) 0.4837(11) 0.222(9) Uani 0.5 1 d . U P D 2
H1BA H 0.4387 0.5317 0.5402 0.333 Uiso 0.5 1 calc R U P D 2
H1BB H 0.4071 0.5788 0.4593 0.333 Uiso 0.5 1 calc R U P D 2
H1BC H 0.5342 0.5592 0.4793 0.333 Uiso 0.5 1 calc R U P D 2
C2A C 0.5554(15) 0.5560(8) 0.4966(11) 0.150(5) Uani 0.5 1 d . U P C 1
H2AA H 0.6346 0.5458 0.4881 0.225 Uiso 0.5 1 calc R U P C 1
H2AB H 0.5379 0.5504 0.5535 0.225 Uiso 0.5 1 calc R U P C 1
H2AC H 0.5371 0.6120 0.4788 0.225 Uiso 0.5 1 calc R U P C 1
C2B C 0.332(2) 0.428(2) 0.4360(15) 0.255(10) Uani 0.5 1 d . U P D 2
H2BA H 0.2885 0.4709 0.4635 0.382 Uiso 0.5 1 calc R U P D 2
H2BB H 0.3214 0.3753 0.4630 0.382 Uiso 0.5 1 calc R U P D 2
H2BC H 0.3067 0.4239 0.3804 0.382 Uiso 0.5 1 calc R U P D 2
C3A C 0.4889(9) 0.4948(7) 0.4495(6) 0.090(2) Uani 0.5 1 d . U P C 1
H3A H 0.5056 0.5040 0.3916 0.109 Uiso 0.5 1 calc R U P C 1
C3B C 0.4473(18) 0.4503(17) 0.4375(9) 0.175(6) Uani 0.5 1 d . U P D 2
H3B H 0.4662 0.4628 0.3805 0.210 Uiso 0.5 1 calc R U P D 2
C4A C 0.5110(12) 0.4046(9) 0.4673(10) 0.091(3) Uani 0.5 1 d . U P C 1
H4AA H 0.4667 0.3693 0.4310 0.109 Uiso 0.5 1 calc R U P C 1
H4AB H 0.4894 0.3918 0.5230 0.109 Uiso 0.5 1 calc R U P C 1
C4B C 0.531(2) 0.3873(17) 0.4630(16) 0.161(8) Uani 0.5 1 d . U P D 2
H4B H 0.5008 0.3403 0.4890 0.193 Uiso 0.5 1 calc R U P D 2
C5 C 0.6415(4) 0.3868(3) 0.4547(2) 0.1000(12) Uani 1 1 d . U . . .
H5 H 0.6908 0.4173 0.4926 0.120 Uiso 0.5 1 calc R U P C 1
C6 C 0.7702(3) 0.4315(3) 0.3493(3) 0.1004(12) Uani 1 1 d . . . . .
C7 C 0.7870(2) 0.4492(3) 0.2611(2) 0.0858(9) Uani 1 1 d . . . . .
C8 C 0.8725(3) 0.5141(4) 0.2384(4) 0.1239(17) Uani 1 1 d . . . . .
H8A H 0.8576 0.5482 0.1905 0.149 Uiso 1 1 calc R U . . .
H8B H 0.9116 0.5430 0.2822 0.149 Uiso 1 1 calc R U . . .
C9 C 0.8976(3) 0.4252(4) 0.2261(4) 0.1173(15) Uani 1 1 d . . . . .
H9A H 0.9525 0.3992 0.2621 0.141 Uiso 1 1 calc R U . . .
H9B H 0.8985 0.4044 0.1704 0.141 Uiso 1 1 calc R U . . .
C10 C 0.6112(2) 0.50251(18) 0.21361(18) 0.0675(6) Uani 1 1 d . . . . .
C11 C 0.5083(2) 0.49312(16) 0.16210(17) 0.0636(6) Uani 1 1 d . . . . .
H11 H 0.4420 0.5111 0.1935 0.076 Uiso 1 1 calc R U . . .
C12 C 0.5172(4) 0.5469(2) 0.0854(2) 0.0900(9) Uani 1 1 d . . . . .
H12A H 0.4843 0.6021 0.0940 0.108 Uiso 1 1 calc R U . . .
H12B H 0.5955 0.5535 0.0687 0.108 Uiso 1 1 calc R U . . .
C13 C 0.4519(3) 0.4985(2) 0.0235(2) 0.0849(9) Uani 1 1 d . . . . .
H13A H 0.4768 0.5123 -0.0312 0.102 Uiso 1 1 calc R U . . .
H13B H 0.3716 0.5102 0.0281 0.102 Uiso 1 1 calc R U . . .
C14 C 0.4764(3) 0.40856(19) 0.04303(15) 0.0695(7) Uani 1 1 d . . . . .
H14A H 0.4143 0.3724 0.0264 0.083 Uiso 1 1 calc R U . . .
H14B H 0.5453 0.3898 0.0165 0.083 Uiso 1 1 calc R U . . .
C15 C 0.47128(18) 0.34636(15) 0.18373(14) 0.0550(5) Uani 1 1 d . . . . .
C16 C 0.4508(2) 0.25940(16) 0.14922(16) 0.0619(6) Uani 1 1 d . . . . .
H16 H 0.4703 0.2586 0.0911 0.074 Uiso 1 1 calc R U . . .
C17 C 0.6298(2) 0.20637(19) 0.19495(16) 0.0645(6) Uani 1 1 d . . . . .
C18 C 0.7971(3) 0.1314(2) 0.2423(2) 0.0840(9) Uani 1 1 d . . . . .
C19 C 0.8048(4) 0.0474(4) 0.2838(4) 0.143(2) Uani 1 1 d . . . . .
H19A H 0.7634 0.0492 0.3341 0.214 Uiso 1 1 calc R U . . .
H19B H 0.8827 0.0345 0.2948 0.214 Uiso 1 1 calc R U . . .
H19C H 0.7732 0.0049 0.2490 0.214 Uiso 1 1 calc R U . . .
C20 C 0.8415(5) 0.2002(4) 0.2929(4) 0.142(2) Uani 1 1 d . . . . .
H20A H 0.8406 0.2517 0.2621 0.213 Uiso 1 1 calc R U . . .
H20B H 0.9177 0.1875 0.3090 0.213 Uiso 1 1 calc R U . . .
H20C H 0.7951 0.2065 0.3406 0.213 Uiso 1 1 calc R U . . .
C21 C 0.8526(4) 0.1290(4) 0.1612(3) 0.1153(15) Uani 1 1 d . . . . .
H21A H 0.8178 0.0863 0.1282 0.173 Uiso 1 1 calc R U . . .
H21B H 0.9316 0.1164 0.1678 0.173 Uiso 1 1 calc R U . . .
H21C H 0.8445 0.1827 0.1350 0.173 Uiso 1 1 calc R U . . .
C22A C 0.6214(11) 0.2876(6) 0.4788(6) 0.108(2) Uani 0.5 1 d . U P A 1
C22B C 0.7027(10) 0.3184(8) 0.4885(5) 0.116(3) Uani 0.5 1 d . U P B 2
C23A C 0.596(3) 0.1978(9) 0.5912(11) 0.269(16) Uani 0.5 1 d . U P A 1
H23A H 0.5889 0.2004 0.6495 0.404 Uiso 0.5 1 calc R U P A 1
H23B H 0.5296 0.1727 0.5682 0.404 Uiso 0.5 1 calc R U P A 1
H23C H 0.6613 0.1645 0.5773 0.404 Uiso 0.5 1 calc R U P A 1
C23B C 0.768(2) 0.2605(14) 0.6100(9) 0.247(12) Uani 0.5 1 d . U P B 2
H23D H 0.7822 0.2747 0.6660 0.370 Uiso 0.5 1 calc R U P B 2
H23E H 0.7143 0.2155 0.6072 0.370 Uiso 0.5 1 calc R U P B 2
H23F H 0.8379 0.2430 0.5848 0.370 Uiso 0.5 1 calc R U P B 2
C24 C 0.3271(2) 0.2369(2) 0.1601(2) 0.0769(8) Uani 1 1 d . . . . .
H24A H 0.3167 0.1777 0.1475 0.092 Uiso 1 1 calc R U . . .
H24B H 0.3061 0.2454 0.2167 0.092 Uiso 1 1 calc R U . . .
C25 C 0.1472(5) 0.3017(6) 0.1501(6) 0.182(4) Uani 1 1 d . . . . .
H25A H 0.1008 0.2522 0.1475 0.274 Uiso 1 1 calc R U . . .
H25B H 0.1092 0.3475 0.1235 0.274 Uiso 1 1 calc R U . . .
H25C H 0.1609 0.3160 0.2062 0.274 Uiso 1 1 calc R U . . .
C26 C 0.2352(7) 0.2447(5) 0.0345(4) 0.170(3) Uani 1 1 d . . . . .
H26A H 0.1779 0.2025 0.0414 0.254 Uiso 1 1 calc R U . . .
H26B H 0.3040 0.2188 0.0162 0.254 Uiso 1 1 calc R U . . .
H26C H 0.2104 0.2852 -0.0052 0.254 Uiso 1 1 calc R U . . .

loop_
_atom_site_aniso_label
_atom_site_aniso_U_11
_atom_site_aniso_U_22
_atom_site_aniso_U_33
_atom_site_aniso_U_23
_atom_site_aniso_U_13
_atom_site_aniso_U_12
O1 0.098(2) 0.245(5) 0.122(2) -0.026(3) -0.0539(19) -0.027(3)
O2 0.0766(13) 0.0790(13) 0.1196(18) -0.0364(13) -0.0125(13) -0.0010(10)
O3 0.0625(10) 0.0852(11) 0.0534(9) -0.0019(8) -0.0032(8) 0.0015(8)
O4 0.0554(9) 0.0791(11) 0.0777(11) -0.0015(10) 0.0018(9) 0.0094(9)
O5 0.0570(10) 0.0935(13) 0.0925(14) 0.0199(11) -0.0001(10) 0.0235(10)
O6A 0.283(15) 0.129(6) 0.138(8) -0.057(6) 0.085(9) -0.064(8)
O6B 0.345(19) 0.165(9) 0.093(5) 0.003(6) 0.014(8) 0.138(11)
O7A 0.262(11) 0.105(4) 0.092(4) -0.004(3) 0.038(5) -0.003(6)
O7B 0.187(8) 0.170(6) 0.072(3) 0.011(3) -0.032(4) 0.041(6)
N1 0.0775(16) 0.116(2) 0.0650(13) -0.0183(14) -0.0161(12) 0.0074(15)
N2 0.0476(11) 0.0831(14) 0.0752(14) -0.0146(11) -0.0013(9) -0.0008(10)
N3 0.0503(10) 0.0648(11) 0.0547(10) -0.0033(8) -0.0051(8) 0.0015(8)
N4 0.0551(11) 0.0681(12) 0.0829(14) 0.0086(10) -0.0124(10) 0.0046(10)
N5 0.0619(14) 0.1009(19) 0.117(2) 0.0320(17) -0.0289(15) -0.0073(13)
C1A 0.126(8) 0.218(14) 0.138(11) 0.004(10) 0.016(7) 0.056(8)
C1B 0.30(3) 0.266(16) 0.100(9) 0.012(10) 0.002(15) 0.098(16)
C2A 0.171(11) 0.109(6) 0.170(12) -0.018(7) 0.006(9) 0.013(7)
C2B 0.175(12) 0.39(3) 0.204(19) -0.040(19) 0.037(11) 0.092(14)
C3A 0.106(6) 0.108(5) 0.057(4) 0.015(4) 0.025(4) 0.022(4)
C3B 0.173(11) 0.267(15) 0.085(6) -0.003(10) 0.020(8) 0.118(12)
C4A 0.094(6) 0.112(5) 0.066(5) 0.011(4) 0.008(5) -0.004(5)
C4B 0.139(8) 0.238(17) 0.107(11) 0.050(11) 0.025(7) 0.055(8)
C5 0.116(3) 0.119(3) 0.0643(17) -0.0152(18) -0.0128(17) 0.029(2)
C6 0.0656(18) 0.138(3) 0.098(2) -0.024(2) -0.0257(17) -0.004(2)
C7 0.0479(14) 0.111(2) 0.098(2) -0.0160(19) -0.0126(14) -0.0080(15)
C8 0.065(2) 0.150(4) 0.156(4) -0.011(3) -0.013(2) -0.035(2)
C9 0.0487(15) 0.163(4) 0.140(4) -0.001(3) 0.0043(19) 0.004(2)
C10 0.0546(13) 0.0715(15) 0.0764(16) -0.0107(13) 0.0026(11) -0.0053(12)
C11 0.0555(13) 0.0647(13) 0.0705(14) -0.0060(12) -0.0002(11) 0.0044(11)
C12 0.101(2) 0.0764(17) 0.092(2) 0.0117(16) -0.0053(19) -0.0049(18)
C13 0.092(2) 0.093(2) 0.0702(16) 0.0163(16) -0.0051(15) -0.0075(17)
C14 0.0729(16) 0.0837(16) 0.0519(12) 0.0005(11) -0.0003(11) -0.0005(14)
C15 0.0422(10) 0.0685(13) 0.0544(12) -0.0009(10) -0.0067(9) 0.0040(9)
C16 0.0538(13) 0.0660(13) 0.0661(14) 0.0015(11) -0.0141(10) 0.0018(10)
C17 0.0568(13) 0.0740(15) 0.0628(14) -0.0032(12) -0.0027(11) 0.0122(13)
C18 0.0560(15) 0.112(2) 0.0837(19) 0.0078(18) 0.0008(13) 0.0298(15)
C19 0.078(2) 0.171(5) 0.179(5) 0.083(4) 0.007(3) 0.050(3)
C20 0.097(3) 0.187(5) 0.141(4) -0.043(4) -0.051(3) 0.046(3)
C21 0.085(2) 0.162(4) 0.099(2) -0.002(3) 0.0169(19) 0.053(3)
C22A 0.132(7) 0.106(5) 0.086(5) -0.023(4) 0.012(5) -0.017(5)
C22B 0.132(7) 0.157(8) 0.059(4) 0.009(4) 0.001(4) 0.043(7)
C23A 0.54(5) 0.114(8) 0.156(12) 0.025(8) 0.13(2) 0.011(13)
C23B 0.35(3) 0.275(17) 0.114(9) 0.065(11) -0.027(13) 0.15(2)
C24 0.0560(14) 0.0770(16) 0.098(2) 0.0159(15) -0.0192(14) -0.0073(12)
C25 0.087(3) 0.235(8) 0.225(8) 0.102(7) 0.014(4) 0.057(4)
C26 0.192(6) 0.177(5) 0.140(5) 0.028(4) -0.098(5) -0.054(5)

loop_
_atom_type_symbol
_atom_type_description
_atom_type_scat_dispersion_real
_atom_type_scat_dispersion_imag
_atom_type_scat_source
C C 0.0181 0.0091 'International Tables Vol C Tables 4.2.6.8 and 6.1.1.4'
H H 0.0000 0.0000 'International Tables Vol C Tables 4.2.6.8 and 6.1.1.4'
N N 0.0311 0.0180 'International Tables Vol C Tables 4.2.6.8 and 6.1.1.4'
O O 0.0492 0.0322 'International Tables Vol C Tables 4.2.6.8 and 6.1.1.4'

loop_
_geom_angle_atom_site_label_1
_geom_angle_atom_site_label_2
_geom_angle_atom_site_label_3
_geom_angle
C17 O5 C18 121.7(3)
C22A O7A C23A 116.7(9)
C22B O7B C23B 111.9(11)
C6 N1 C5 121.2(3)
C6 N1 H1 119.4
C5 N1 H1 119.4
C10 N2 C7 119.8(3)
C10 N2 H2 120.1
C7 N2 H2 120.1
C15 N3 C11 119.8(2)
C15 N3 C14 128.2(2)
C11 N3 C14 111.3(2)
C17 N4 C16 120.5(2)
C17 N4 H4 119.7
C16 N4 H4 119.7
C26 N5 C24 110.8(4)
C26 N5 C25 109.9(6)
C24 N5 C25 110.9(4)
C3A C1A H1AA 109.5
C3A C1A H1AB 109.5
H1AA C1A H1AB 109.5
C3A C1A H1AC 109.5
H1AA C1A H1AC 109.5
H1AB C1A H1AC 109.5
C3B C1B H1BA 109.5
C3B C1B H1BB 109.5
H1BA C1B H1BB 109.5
C3B C1B H1BC 109.5
H1BA C1B H1BC 109.5
H1BB C1B H1BC 109.5
C3A C2A H2AA 109.5
C3A C2A H2AB 109.5
H2AA C2A H2AB 109.5
C3A C2A H2AC 109.5
H2AA C2A H2AC 109.5
H2AB C2A H2AC 109.5
C3B C2B H2BA 109.5
C3B C2B H2BB 109.5
H2BA C2B H2BB 109.5
C3B C2B H2BC 109.5
H2BA C2B H2BC 109.5
H2BB C2B H2BC 109.5
C2A C3A C4A 116.2(11)
C2A C3A C1A 107.9(13)
C4A C3A C1A 110.0(12)
C2A C3A H3A 107.5
C4A C3A H3A 107.5
C1A C3A H3A 107.5
C2B C3B C4B 119(3)
C2B C3B C1B 107.6(19)
C4B C3B C1B 114(2)
C2B C3B H3B 104.8
C4B C3B H3B 104.8
C1B C3B H3B 104.8
C3A C4A C5 108.5(10)
C3A C4A H4AA 110.0
C5 C4A H4AA 110.0
C3A C4A H4AB 110.0
C5 C4A H4AB 110.0
H4AA C4A H4AB 108.4
C5 C4B C3B 130(2)
C5 C4B H4B 115.0
C3B C4B H4B 115.0
C4B C5 C22B 118.1(14)
C4B C5 N1 110.2(12)
C22B C5 N1 109.7(5)
N1 C5 C4A 110.3(6)
N1 C5 C22A 112.1(4)
C4A C5 C22A 89.9(7)
N1 C5 H5 114.0
C4A C5 H5 114.0
C22A C5 H5 114.0
O1 C6 N1 122.3(4)
O1 C6 C7 120.9(4)
N1 C6 C7 116.8(3)
N2 C7 C9 117.8(3)
N2 C7 C6 117.0(3)
C9 C7 C6 116.6(3)
N2 C7 C8 116.2(4)
C9 C7 C8 58.8(3)
C6 C7 C8 117.7(3)
C9 C8 C7 60.2(3)
C9 C8 H8A 117.8
C7 C8 H8A 117.8
C9 C8 H8B 117.8
C7 C8 H8B 117.8
H8A C8 H8B 114.9
C8 C9 C7 61.1(3)
C8 C9 H9A 117.7
C7 C9 H9A 117.7
C8 C9 H9B 117.7
C7 C9 H9B 117.7
H9A C9 H9B 114.8
O2 C10 N2 121.8(3)
O2 C10 C11 119.4(3)
N2 C10 C11 118.7(2)
N3 C11 C10 114.6(2)
N3 C11 C12 104.2(2)
C10 C11 C12 110.9(3)
N3 C11 H11 109.0
C10 C11 H11 109.0
C12 C11 H11 109.0
C13 C12 C11 103.7(3)
C13 C12 H12A 111.0
C11 C12 H12A 111.0
C13 C12 H12B 111.0
C11 C12 H12B 111.0
H12A C12 H12B 109.0
C12 C13 C14 104.4(3)
C12 C13 H13A 110.9
C14 C13 H13A 110.9
C12 C13 H13B 110.9
C14 C13 H13B 110.9
H13A C13 H13B 108.9
N3 C14 C13 103.2(2)
N3 C14 H14A 111.1
C13 C14 H14A 111.1
N3 C14 H14B 111.1
C13 C14 H14B 111.1
H14A C14 H14B 109.1
O3 C15 N3 121.4(2)
O3 C15 C16 120.5(2)
N3 C15 C16 118.0(2)
N4 C16 C15 110.1(2)
N4 C16 C24 108.5(2)
C15 C16 C24 109.0(2)
N4 C16 H16 109.7
C15 C16 H16 109.7
C24 C16 H16 109.7
O4 C17 N4 123.8(3)
O4 C17 O5 126.0(2)
N4 C17 O5 110.2(3)
O5 C18 C20 110.3(3)
O5 C18 C21 109.8(3)
C20 C18 C21 111.5(5)
O5 C18 C19 101.3(3)
C20 C18 C19 112.6(4)
C21 C18 C19 110.9(4)
C18 C19 H19A 109.5
C18 C19 H19B 109.5
H19A C19 H19B 109.5
C18 C19 H19C 109.5
H19A C19 H19C 109.5
H19B C19 H19C 109.5
C18 C20 H20A 109.5
C18 C20 H20B 109.5
H20A C20 H20B 109.5
C18 C20 H20C 109.5
H20A C20 H20C 109.5
H20B C20 H20C 109.5
C18 C21 H21A 109.5
C18 C21 H21B 109.5
H21A C21 H21B 109.5
C18 C21 H21C 109.5
H21A C21 H21C 109.5
H21B C21 H21C 109.5
O6A C22A O7A 126.2(10)
O6A C22A C5 124.4(9)
O7A C22A C5 109.4(6)
O6B C22B O7B 125.1(10)
O6B C22B C5 125.6(9)
O7B C22B C5 108.8(9)
O7A C23A H23A 109.5
O7A C23A H23B 109.5
H23A C23A H23B 109.5
O7A C23A H23C 109.5
H23A C23A H23C 109.5
H23B C23A H23C 109.5
O7B C23B H23D 109.5
O7B C23B H23E 109.5
H23D C23B H23E 109.5
O7B C23B H23F 109.5
H23D C23B H23F 109.5
H23E C23B H23F 109.5
N5 C24 C16 112.7(3)
N5 C24 H24A 109.1
C16 C24 H24A 109.1
N5 C24 H24B 109.1
C16 C24 H24B 109.1
H24A C24 H24B 107.8
N5 C25 H25A 109.5
N5 C25 H25B 109.5
H25A C25 H25B 109.5
N5 C25 H25C 109.5
H25A C25 H25C 109.5
H25B C25 H25C 109.5
N5 C26 H26A 109.5
N5 C26 H26B 109.5
H26A C26 H26B 109.5
N5 C26 H26C 109.5
H26A C26 H26C 109.5
H26B C26 H26C 109.5

loop_
_geom_bond_atom_site_label_1
_geom_bond_atom_site_label_2
_geom_bond_distance
O1 C6 1.216(4)
O2 C10 1.228(3)
O3 C15 1.224(3)
O4 C17 1.214(4)
O5 C17 1.343(4)
O5 C18 1.473(3)
O6A C22A 1.174(12)
O6B C22B 1.181(14)
O7A C22A 1.348(12)
O7A C23A 1.440(15)
O7B C22B 1.346(11)
O7B C23B 1.488(16)
N1 C6 1.349(5)
N1 C5 1.444(5)
N1 H1 0.8700
N2 C10 1.337(4)
N2 C7 1.435(4)
N2 H2 0.8700
N3 C15 1.341(3)
N3 C11 1.459(3)
N3 C14 1.476(3)
N4 C17 1.342(4)
N4 C16 1.446(3)
N4 H4 0.8700
N5 C26 1.424(8)
N5 C24 1.437(4)
N5 C25 1.468(7)
C1A C3A 1.573(18)
C1A H1AA 0.9700
C1A H1AB 0.9700
C1A H1AC 0.9700
C1B C3B 1.62(4)
C1B H1BA 0.9700
C1B H1BB 0.9700
C1B H1BC 0.9700
C2A C3A 1.49(2)
C2A H2AA 0.9700
C2A H2AB 0.9700
C2A H2AC 0.9700
C2B C3B 1.42(3)
C2B H2BA 0.9700
C2B H2BB 0.9700
C2B H2BC 0.9700
C3A C4A 1.500(17)
C3A H3A 0.9900
C3B C4B 1.48(3)
C3B H3B 0.9900
C4A C5 1.598(15)
C4A H4AA 0.9800
C4A H4AB 0.9800
C4B C5 1.33(3)
C4B H4B 0.9400
C5 C22B 1.433(10)
C5 C22A 1.659(11)
C5 H5 0.9900
C6 C7 1.501(6)
C7 C9 1.493(5)
C7 C8 1.506(6)
C8 C9 1.471(8)
C8 H8A 0.9800
C8 H8B 0.9800
C9 H9A 0.9800
C9 H9B 0.9800
C10 C11 1.503(4)
C11 C12 1.539(5)
C11 H11 0.9900
C12 C13 1.503(5)
C12 H12A 0.9800
C12 H12B 0.9800
C13 C14 1.507(5)
C13 H13A 0.9800
C13 H13B 0.9800
C14 H14A 0.9800
C14 H14B 0.9800
C15 C16 1.528(4)
C16 C24 1.531(4)
C16 H16 0.9900
C18 C20 1.484(7)
C18 C21 1.499(6)
C18 C19 1.515(6)
C19 H19A 0.9700
C19 H19B 0.9700
C19 H19C 0.9700
C20 H20A 0.9700
C20 H20B 0.9700
C20 H20C 0.9700
C21 H21A 0.9700
C21 H21B 0.9700
C21 H21C 0.9700
C23A H23A 0.9700
C23A H23B 0.9700
C23A H23C 0.9700
C23B H23D 0.9700
C23B H23E 0.9700
C23B H23F 0.9700
C24 H24A 0.9800
C24 H24B 0.9800
C25 H25A 0.9700
C25 H25B 0.9700
C25 H25C 0.9700
C26 H26A 0.9700
C26 H26B 0.9700
C26 H26C 0.9700

loop_
_geom_hbond_atom_site_label_D
_geom_hbond_atom_site_label_H
_geom_hbond_atom_site_label_A
_geom_hbond_distance_DH
_geom_hbond_distance_HA
_geom_hbond_distance_DA
_geom_hbond_angle_DHA
_geom_hbond_site_symmetry_A
N1 H1 O3 0.87 2.25 3.097(3) 164.8 .
N2 H2 O4 0.87 2.21 2.964(3) 144.8 .
N4 H4 O2 0.87 2.01 2.857(3) 162.9 3_645

loop_
_geom_torsion_atom_site_label_1
_geom_torsion_atom_site_label_2
_geom_torsion_atom_site_label_3
_geom_torsion_atom_site_label_4
_geom_torsion
C2A C3A C4A C5 -56.1(14)
C1A C3A C4A C5 -179.0(11)
C2B C3B C4B C5 165(2)
C1B C3B C4B C5 -65(3)
C3B C4B C5 C22B 177(2)
C3B C4B C5 N1 -55(3)
C6 N1 C5 C4B 152.9(14)
C6 N1 C5 C22B -75.5(8)
C6 N1 C5 C4A 142.1(6)
C6 N1 C5 C22A -119.3(7)
C3A C4A C5 N1 -65.7(10)
C3A C4A C5 C22A -179.4(10)
C5 N1 C6 O1 7.7(7)
C5 N1 C6 C7 -172.5(4)
C10 N2 C7 C9 -140.5(4)
C10 N2 C7 C6 72.7(4)
C10 N2 C7 C8 -73.7(4)
O1 C6 C7 N2 -168.3(5)
N1 C6 C7 N2 11.9(5)
O1 C6 C7 C9 44.5(7)
N1 C6 C7 C9 -135.3(4)
O1 C6 C7 C8 -22.4(7)
N1 C6 C7 C8 157.8(4)
N2 C7 C8 C9 -108.0(4)
C6 C7 C8 C9 105.9(4)
N2 C7 C9 C8 105.4(4)
C6 C7 C9 C8 -107.7(4)
C7 N2 C10 O2 5.3(5)
C7 N2 C10 C11 -177.3(3)
C15 N3 C11 C10 62.4(3)
C14 N3 C11 C10 -126.1(3)
C15 N3 C11 C12 -176.3(2)
C14 N3 C11 C12 -4.8(3)
O2 C10 C11 N3 -164.8(3)
N2 C10 C11 N3 17.7(4)
O2 C10 C11 C12 77.6(4)
N2 C10 C11 C12 -99.8(3)
N3 C11 C12 C13 25.2(3)
C10 C11 C12 C13 149.0(3)
C11 C12 C13 C14 -36.2(4)
C15 N3 C14 C13 153.2(3)
C11 N3 C14 C13 -17.4(3)
C12 C13 C14 N3 33.0(3)
C11 N3 C15 O3 -1.5(3)
C14 N3 C15 O3 -171.5(3)
C11 N3 C15 C16 179.6(2)
C14 N3 C15 C16 9.6(4)
C17 N4 C16 C15 -57.8(3)
C17 N4 C16 C24 -177.1(3)
O3 C15 C16 N4 -45.5(3)
N3 C15 C16 N4 133.4(2)
O3 C15 C16 C24 73.4(3)
N3 C15 C16 C24 -107.7(3)
C16 N4 C17 O4 3.3(4)
C16 N4 C17 O5 -175.3(2)
C18 O5 C17 O4 0.0(5)
C18 O5 C17 N4 178.6(3)
C17 O5 C18 C20 62.5(5)
C17 O5 C18 C21 -60.7(4)
C17 O5 C18 C19 -178.0(4)
C23A O7A C22A O6A 1(3)
C23A O7A C22A C5 -177.6(18)
N1 C5 C22A O6A -7.6(18)
C4A C5 C22A O6A 104.4(18)
N1 C5 C22A O7A 171.1(9)
C4A C5 C22A O7A -76.9(12)
C23B O7B C22B O6B -3(2)
C23B O7B C22B C5 169.7(14)
C4B C5 C22B O6B 87(2)
N1 C5 C22B O6B -40.4(18)
C4B C5 C22B O7B -85.2(18)
N1 C5 C22B O7B 147.4(9)
C26 N5 C24 C16 91.7(5)
C25 N5 C24 C16 -146.1(5)
N4 C16 C24 N5 -170.8(3)
C15 C16 C24 N5 69.3(4)
